data_2227502
loop_
_publ_author_name
'Tahir, M. Nawaz'
'Tariq, Muhammad Ilyas'
'Ahmad, Shahbaz'
'Sarfraz, Muhammad'
'Tariq, Riaz H.'

_publ_section_title
;
 2,3-Dimethyl-<i>N</i>-[(<i>E</i>)-(1<i>H</i>-pyrrol-2-yl)methylidene]aniline
;
_journal_coeditor_code HB5606
_journal_issue 9
_journal_name_full 'Acta Crystallographica Section E'
_journal_page_first o2295
_journal_paper_doi 10.1107/S1600536810031867
_journal_volume 66
_journal_year 2010
_chemical_formula_iupac 'C13 H14 N2'
_chemical_formula_moiety 'C13 H14 N2'
_chemical_formula_sum 'C13 H14 N2'
_chemical_formula_weight 198.26
_chemical_name_systematic
;
2,3-Dimethyl-<i>N</i>-[(<i>E</i>)-(1<i>H</i>-pyrrol-2-yl)methylidene]aniline
;
_space_group_IT_number 14
_symmetry_cell_setting monoclinic
_symmetry_space_group_name_Hall '-P 2ybc'
_symmetry_space_group_name_H-M 'P 1 21/c 1'
_atom_sites_solution_hydrogens geom
_atom_sites_solution_primary direct
_atom_sites_solution_secondary difmap
_audit_creation_method SHELXL-97
_cell_angle_alpha 90
_cell_angle_beta 107.613(3)
_cell_angle_gamma 90
_cell_formula_units_Z 4
_cell_length_a 12.8684(9)
_cell_length_b 7.1649(5)
_cell_length_c 12.9517(9)
_cell_measurement_reflns_used 1075
_cell_measurement_temperature 296(2)
_cell_measurement_theta_max 25.25
_cell_measurement_theta_min 3.21
_cell_volume 1138.18(14)
_computing_cell_refinement 'SAINT (Bruker, 2009)'
_computing_data_collection 'APEX2 (Bruker, 2009)'
_computing_data_reduction 'SAINT (Bruker, 2009)'
_computing_molecular_graphics 'ORTEP-3 (Farrugia, 1997) and PLATON (Spek, 2009)'
_computing_publication_material
;
WinGX (Farrugia, 1999) and PLATON (Spek, 2009)
;
_computing_structure_refinement 'SHELXL97 (Sheldrick, 2008)'
_computing_structure_solution 'SHELXS97 (Sheldrick, 2008)'
_diffrn_ambient_temperature 296(2)
_diffrn_detector_area_resol_mean 8.10
_diffrn_measured_fraction_theta_full 0.994
_diffrn_measured_fraction_theta_max 0.994
_diffrn_measurement_device_type 'Bruker Kappa APEXII CCD'
_diffrn_measurement_method \w
_diffrn_radiation_monochromator graphite
_diffrn_radiation_source 'fine-focus sealed tube'
_diffrn_radiation_type MoK\a
_diffrn_radiation_wavelength 0.71073
_diffrn_reflns_av_R_equivalents 0.0647
_diffrn_reflns_av_sigmaI/netI 0.0659
_diffrn_reflns_limit_h_max 15
_diffrn_reflns_limit_h_min -15
_diffrn_reflns_limit_k_max 8
_diffrn_reflns_limit_k_min -8
_diffrn_reflns_limit_l_max 15
_diffrn_reflns_limit_l_min -15
_diffrn_reflns_number 8641
_diffrn_reflns_theta_full 25.25
_diffrn_reflns_theta_max 25.25
_diffrn_reflns_theta_min 3.21
_diffrn_standards_number 0
_exptl_absorpt_coefficient_mu 0.069
_exptl_absorpt_correction_T_max 0.993
_exptl_absorpt_correction_T_min 0.980
_exptl_absorpt_correction_type multi-scan
_exptl_absorpt_process_details '(SADABS; Bruker, 2005)'
_exptl_crystal_colour colourless
_exptl_crystal_density_diffrn 1.157
_exptl_crystal_density_method 'not measured'
_exptl_crystal_description needle
_exptl_crystal_F_000 424
_exptl_crystal_size_max 0.30
_exptl_crystal_size_mid 0.12
_exptl_crystal_size_min 0.10
_refine_diff_density_max 0.153
_refine_diff_density_min -0.127
_refine_ls_extinction_coef 0.019(4)
_refine_ls_extinction_expression Fc^*^=kFc[1+0.001xFc^2^\l^3^/sin(2\q)]^-1/4^
_refine_ls_extinction_method 'SHELXL97 (Sheldrick, 2008)'
_refine_ls_goodness_of_fit_ref 1.013
_refine_ls_hydrogen_treatment constr
_refine_ls_matrix_type full
_refine_ls_number_parameters 139
_refine_ls_number_reflns 2066
_refine_ls_number_restraints 0
_refine_ls_restrained_S_all 1.013
_refine_ls_R_factor_all 0.1182
_refine_ls_R_factor_gt 0.0518
_refine_ls_shift/su_max 0.000
_refine_ls_shift/su_mean 0.000
_refine_ls_structure_factor_coef Fsqd
_refine_ls_weighting_details 'calc w=1/[\s^2^(Fo^2^)+(0.0559P)^2^+0.0942P] where P=(Fo^2^+2Fc^2^)/3'
_refine_ls_weighting_scheme calc
_refine_ls_wR_factor_gt 0.1138
_refine_ls_wR_factor_ref 0.1415
_reflns_number_gt 1075
_reflns_number_total 2066
_reflns_threshold_expression I>2\s(I)
_cod_data_source_file hb5606.cif
_cod_data_source_block I
_cod_original_sg_symbol_H-M 'P 21/c'
_cod_database_code 2227502
_cod_database_fobs_code 2227502

loop_
_symmetry_equiv_pos_site_id
_symmetry_equiv_pos_as_xyz
1 x,y,z
2 -x,1/2+y,1/2-z
3 -x,-y,-z
4 x,1/2-y,1/2+z

loop_
_atom_site_aniso_label
_atom_site_aniso_U_11
_atom_site_aniso_U_22
_atom_site_aniso_U_33
_atom_site_aniso_U_12
_atom_site_aniso_U_13
_atom_site_aniso_U_23
N1 0.0534(13) 0.0565(14) 0.0494(13) -0.0073(10) 0.0151(10) -0.0022(10)
N2 0.0577(14) 0.0540(13) 0.0507(12) -0.0053(11) 0.0125(11) 0.0011(11)
C1 0.0516(16) 0.0490(15) 0.0490(14) -0.0008(12) 0.0153(12) 0.0051(13)
C2 0.0564(17) 0.0560(17) 0.0510(15) -0.0043(13) 0.0186(13) 0.0053(13)
C3 0.0591(19) 0.072(2) 0.0619(18) -0.0102(15) 0.0113(15) 0.0075(15)
C4 0.0465(17) 0.093(2) 0.088(2) -0.0013(17) 0.0074(16) 0.019(2)
C5 0.062(2) 0.087(2) 0.107(3) 0.0197(18) 0.0343(19) 0.009(2)
C6 0.0686(19) 0.0597(18) 0.0789(19) 0.0044(15) 0.0294(16) -0.0047(15)
C7 0.081(2) 0.078(2) 0.0773(19) -0.0120(16) 0.0337(16) -0.0202(17)
C8 0.096(3) 0.131(3) 0.091(2) -0.048(2) 0.017(2) -0.027(2)
C9 0.0581(16) 0.0438(16) 0.0572(16) -0.0029(12) 0.0238(13) -0.0030(13)
C10 0.0542(15) 0.0424(15) 0.0523(16) -0.0024(12) 0.0166(13) -0.0010(12)
C11 0.0691(18) 0.0551(17) 0.0535(16) 0.0032(14) 0.0185(14) 0.0019(13)
C12 0.0635(19) 0.0616(18) 0.0590(17) 0.0050(14) 0.0056(14) -0.0032(15)
C13 0.0525(17) 0.0635(18) 0.0692(18) -0.0074(14) 0.0103(14) -0.0044(16)

loop_
_atom_site_type_symbol
_atom_site_label
_atom_site_fract_x
_atom_site_fract_y
_atom_site_fract_z
_atom_site_U_iso_or_equiv
_atom_site_thermal_displace_type
_atom_site_calc_flag
_atom_site_refinement_flags
_atom_site_occupancy
N N1 0.39549(16) 0.8356(3) 0.05111(16) 0.0532(8) Uani . . 1.000
N N2 0.62151(16) 0.9535(3) 0.15496(16) 0.0550(8) Uani . . 1.000
C C1 0.2837(2) 0.7796(3) 0.01500(19) 0.0499(9) Uani . . 1.000
C C2 0.25093(19) 0.6419(4) -0.06368(19) 0.0539(9) Uani . . 1.000
C C3 0.1406(2) 0.5922(4) -0.1006(2) 0.0659(11) Uani . . 1.000
C C4 0.0680(2) 0.6814(4) -0.0579(3) 0.0787(11) Uani . . 1.000
C C5 0.1015(2) 0.8157(4) 0.0209(3) 0.0834(14) Uani . . 1.000
C C6 0.2096(2) 0.8668(4) 0.0569(2) 0.0675(11) Uani . . 1.000
C C7 0.3339(2) 0.5434(4) -0.1043(2) 0.0766(11) Uani . . 1.000
C C8 0.0995(3) 0.4408(5) -0.1836(2) 0.1085(16) Uani . . 1.000
C C9 0.44692(19) 0.8048(3) 0.1505(2) 0.0516(9) Uani . . 1.000
C C10 0.55763(19) 0.8560(3) 0.20329(18) 0.0495(9) Uani . . 1.000
C C11 0.6209(2) 0.8162(3) 0.3068(2) 0.0592(10) Uani . . 1.000
C C12 0.7242(2) 0.8895(4) 0.3205(2) 0.0642(10) Uani . . 1.000
C C13 0.7225(2) 0.9738(4) 0.2261(2) 0.0635(10) Uani . . 1.000
H H2 0.60086 0.99538 0.08967 0.0660 Uiso . . 1.000
H H4 -0.00546 0.64985 -0.08297 0.0945 Uiso . . 1.000
H H5 0.05137 0.87191 0.04976 0.1003 Uiso . . 1.000
H H6 0.23263 0.95956 0.10904 0.0810 Uiso . . 1.000
H H7A 0.39874 0.61809 -0.08930 0.1147 Uiso . . 1.000
H H7B 0.30476 0.52419 -0.18105 0.1147 Uiso . . 1.000
H H7C 0.35134 0.42497 -0.06860 0.1147 Uiso . . 1.000
H H8A 0.13149 0.32366 -0.15456 0.1628 Uiso . . 1.000
H H8B 0.11924 0.46977 -0.24760 0.1628 Uiso . . 1.000
H H8C 0.02160 0.43251 -0.20160 0.1628 Uiso . . 1.000
H H9 0.40938 0.74430 0.19188 0.0620 Uiso . . 1.000
H H11 0.59856 0.75163 0.35870 0.0711 Uiso . . 1.000
H H12 0.78356 0.88212 0.38276 0.0770 Uiso . . 1.000
H H13 0.78071 1.03508 0.21258 0.0763 Uiso . . 1.000

loop_
_atom_type_symbol
_atom_type_description
_atom_type_scat_dispersion_real
_atom_type_scat_dispersion_imag
_atom_type_scat_source
C C 0.0033 0.0016 'International Tables Vol C Tables 4.2.6.8 and 6.1.1.4'
H H 0.0000 0.0000 'International Tables Vol C Tables 4.2.6.8 and 6.1.1.4'
N N 0.0061 0.0033 'International Tables Vol C Tables 4.2.6.8 and 6.1.1.4'

loop_
_geom_angle_atom_site_label_1
_geom_angle_atom_site_label_2
_geom_angle_atom_site_label_3
_geom_angle_site_symmetry_1
_geom_angle_site_symmetry_2
_geom_angle_site_symmetry_3
_geom_angle
_geom_angle_publ_flag
C1 N1 C9 . . . 116.4(2) yes
C10 N2 C13 . . . 109.3(2) yes
C10 N2 H2 . . . 125.00 no
C13 N2 H2 . . . 125.00 no
N1 C1 C2 . . . 119.5(2) yes
N1 C1 C6 . . . 119.4(2) yes
C2 C1 C6 . . . 121.1(2) no
C1 C2 C3 . . . 118.9(2) no
C3 C2 C7 . . . 121.1(2) no
C1 C2 C7 . . . 120.0(2) no
C2 C3 C8 . . . 121.9(3) no
C4 C3 C8 . . . 119.1(3) no
C2 C3 C4 . . . 119.0(3) no
C3 C4 C5 . . . 121.6(3) no
C4 C5 C6 . . . 119.7(3) no
C1 C6 C5 . . . 119.6(3) no
N1 C9 C10 . . . 125.2(2) yes
N2 C10 C11 . . . 107.0(2) yes
C9 C10 C11 . . . 128.7(2) no
N2 C10 C9 . . . 124.3(2) yes
C10 C11 C12 . . . 108.0(2) no
C11 C12 C13 . . . 107.4(2) no
N2 C13 C12 . . . 108.4(2) yes
C3 C4 H4 . . . 119.00 no
C5 C4 H4 . . . 119.00 no
C4 C5 H5 . . . 120.00 no
C6 C5 H5 . . . 120.00 no
C1 C6 H6 . . . 120.00 no
C5 C6 H6 . . . 120.00 no
C2 C7 H7A . . . 109.00 no
C2 C7 H7B . . . 109.00 no
C2 C7 H7C . . . 110.00 no
H7A C7 H7B . . . 109.00 no
H7A C7 H7C . . . 109.00 no
H7B C7 H7C . . . 109.00 no
C3 C8 H8A . . . 109.00 no
C3 C8 H8B . . . 109.00 no
C3 C8 H8C . . . 109.00 no
H8A C8 H8B . . . 109.00 no
H8A C8 H8C . . . 109.00 no
H8B C8 H8C . . . 109.00 no
N1 C9 H9 . . . 117.00 no
C10 C9 H9 . . . 117.00 no
C10 C11 H11 . . . 126.00 no
C12 C11 H11 . . . 126.00 no
C11 C12 H12 . . . 126.00 no
C13 C12 H12 . . . 126.00 no
N2 C13 H13 . . . 126.00 no
C12 C13 H13 . . . 126.00 no

loop_
_geom_bond_atom_site_label_1
_geom_bond_atom_site_label_2
_geom_bond_site_symmetry_1
_geom_bond_site_symmetry_2
_geom_bond_distance
_geom_bond_publ_flag
N1 C1 . . 1.429(3) yes
N1 C9 . . 1.276(3) yes
N2 C10 . . 1.366(3) yes
N2 C13 . . 1.354(3) yes
N2 H2 . . 0.8600 no
C1 C2 . . 1.389(3) no
C1 C6 . . 1.381(4) no
C2 C7 . . 1.502(4) no
C2 C3 . . 1.400(4) no
C3 C4 . . 1.378(4) no
C3 C8 . . 1.506(4) no
C4 C5 . . 1.374(5) no
C5 C6 . . 1.376(4) no
C9 C10 . . 1.429(4) no
C10 C11 . . 1.372(3) no
C11 C12 . . 1.390(4) no
C12 C13 . . 1.358(4) no
C4 H4 . . 0.9300 no
C5 H5 . . 0.9300 no
C6 H6 . . 0.9300 no
C7 H7A . . 0.9600 no
C7 H7B . . 0.9600 no
C7 H7C . . 0.9600 no
C8 H8A . . 0.9600 no
C8 H8B . . 0.9600 no
C8 H8C . . 0.9600 no
C9 H9 . . 0.9300 no
C11 H11 . . 0.9300 no
C12 H12 . . 0.9300 no
C13 H13 . . 0.9300 no

loop_
_geom_hbond_atom_site_label_D
_geom_hbond_atom_site_label_H
_geom_hbond_atom_site_label_A
_geom_hbond_site_symmetry_A
_geom_hbond_distance_DH
_geom_hbond_distance_HA
_geom_hbond_distance_DA
_geom_hbond_angle_DHA
_geom_hbond_publ_flag
N2 H2 N1 3_675 0.86 2.20 3.017(3) 158 yes
C9 H9 Cg1 2_645 0.93 2.80 3.606(3) 145 yes

loop_
_geom_torsion_atom_site_label_1
_geom_torsion_atom_site_label_2
_geom_torsion_atom_site_label_3
_geom_torsion_atom_site_label_4
_geom_torsion_site_symmetry_1
_geom_torsion_site_symmetry_2
_geom_torsion_site_symmetry_3
_geom_torsion_site_symmetry_4
_geom_torsion
_geom_torsion_publ_flag
C9 N1 C1 C2 . . . . -116.5(3) no
C9 N1 C1 C6 . . . . 65.2(3) no
C1 N1 C9 C10 . . . . -177.7(2) no
C13 N2 C10 C9 . . . . -178.2(2) no
C13 N2 C10 C11 . . . . 0.3(3) no
C10 N2 C13 C12 . . . . 0.0(3) no
N1 C1 C2 C3 . . . . -178.2(2) no
N1 C1 C2 C7 . . . . 4.4(4) no
C6 C1 C2 C3 . . . . 0.1(4) no
C6 C1 C2 C7 . . . . -177.3(2) no
N1 C1 C6 C5 . . . . 178.8(2) no
C2 C1 C6 C5 . . . . 0.5(4) no
C1 C2 C3 C4 . . . . 0.1(4) no
C1 C2 C3 C8 . . . . -178.4(2) no
C7 C2 C3 C4 . . . . 177.5(3) no
C7 C2 C3 C8 . . . . -1.0(4) no
C2 C3 C4 C5 . . . . -0.9(5) no
C8 C3 C4 C5 . . . . 177.6(3) no
C3 C4 C5 C6 . . . . 1.6(5) no
C4 C5 C6 C1 . . . . -1.4(4) no
N1 C9 C10 N2 . . . . 3.4(4) no
N1 C9 C10 C11 . . . . -174.7(2) no
N2 C10 C11 C12 . . . . -0.4(3) no
C9 C10 C11 C12 . . . . 177.9(2) no
C10 C11 C12 C13 . . . . 0.5(3) no
C11 C12 C13 N2 . . . . -0.3(3) no

loop_
_cod_related_entry_id
_cod_related_entry_database
_cod_related_entry_code
1 ChemSpider 24745772
